data_2213619
loop_
_publ_author_name
'Xu, Yong-Jun'
'Yang, Xiao-Xi'
'Cao, Hua'
'Zhao, Hong-Bin'

_publ_section_title
;
 [<i>meso</i>-Tetrakis(4-pentyloxyphenyl)porphyrinato]silver(II)
;
_journal_coeditor_code XU2238
_journal_issue 5
_journal_name_full 'Acta Crystallographica Section E'
_journal_page_first m1437
_journal_page_last m1437
_journal_paper_doi 10.1107/S1600536807018399
_journal_volume 63
_journal_year 2007
_chemical_formula_iupac '[Ag (C64 H68 N4 O4)]'
_chemical_formula_moiety 'C64 H68 Ag N4 O4'
_chemical_formula_sum 'C64 H68 Ag N4 O4'
_chemical_formula_weight 1065.09
_chemical_name_systematic
;
meso-Tetrakis(4-pentyloxyphenyl)porphyrinato]silver(II)
;
_space_group_IT_number 14
_symmetry_cell_setting monoclinic
_symmetry_space_group_name_Hall '-P 2ybc'
_symmetry_space_group_name_H-M 'P 1 21/c 1'
_atom_sites_solution_hydrogens geom
_atom_sites_solution_primary direct
_atom_sites_solution_secondary difmap
_audit_creation_method SHELXL-97
_cell_angle_alpha 90.00
_cell_angle_beta 93.788(2)
_cell_angle_gamma 90.00
_cell_formula_units_Z 2
_cell_length_a 13.678(2)
_cell_length_b 16.164(3)
_cell_length_c 12.396(2)
_cell_measurement_reflns_used 5101
_cell_measurement_temperature 187(2)
_cell_measurement_theta_max 26.0
_cell_measurement_theta_min 2.3
_cell_volume 2734.7(8)
_computing_cell_refinement 'SAINT (Bruker, 2003)'
_computing_data_collection 'SMART (Bruker, 1998)'
_computing_data_reduction SAINT
_computing_molecular_graphics 'SHELXTL (Bruker, 1997)'
_computing_publication_material SHELXTL
_computing_structure_refinement 'SHELXL97 (Sheldrick, 1997)'
_computing_structure_solution 'SHELXS97 (Sheldrick, 1997)'
_diffrn_ambient_temperature 187(2)
_diffrn_measured_fraction_theta_full 0.98
_diffrn_measured_fraction_theta_max 0.98
_diffrn_measurement_device_type 'Bruker SMART APEX CCD'
_diffrn_measurement_method '\f and \w'
_diffrn_radiation_monochromator graphite
_diffrn_radiation_source 'fine-focus sealed tube'
_diffrn_radiation_type MoK\a
_diffrn_radiation_wavelength 0.71073
_diffrn_reflns_av_R_equivalents 0.015
_diffrn_reflns_av_sigmaI/netI 0.016
_diffrn_reflns_limit_h_max 16
_diffrn_reflns_limit_h_min -16
_diffrn_reflns_limit_k_max 19
_diffrn_reflns_limit_k_min -17
_diffrn_reflns_limit_l_max 14
_diffrn_reflns_limit_l_min -15
_diffrn_reflns_number 14680
_diffrn_reflns_theta_full 25.9
_diffrn_reflns_theta_max 25.9
_diffrn_reflns_theta_min 1.9
_diffrn_standards_interval_count 0
_diffrn_standards_interval_time 0
_diffrn_standards_number 0
_exptl_absorpt_coefficient_mu 0.420
_exptl_absorpt_correction_T_max 0.952
_exptl_absorpt_correction_T_min 0.864
_exptl_absorpt_correction_type multi-scan
_exptl_absorpt_process_details '(SADABS; Sheldrick, 2002)'
_exptl_crystal_colour purple
_exptl_crystal_density_diffrn 1.293
_exptl_crystal_density_method 'not measured'
_exptl_crystal_description block
_exptl_crystal_F_000 1118
_exptl_crystal_size_max 0.36
_exptl_crystal_size_mid 0.30
_exptl_crystal_size_min 0.12
_refine_diff_density_max 0.63
_refine_diff_density_min -0.34
_refine_ls_extinction_method none
_refine_ls_goodness_of_fit_ref 1.049
_refine_ls_hydrogen_treatment constr
_refine_ls_matrix_type full
_refine_ls_number_parameters 333
_refine_ls_number_reflns 5226
_refine_ls_number_restraints 8
_refine_ls_restrained_S_all 1.048
_refine_ls_R_factor_all 0.030
_refine_ls_R_factor_gt 0.027
_refine_ls_shift/su_max 0.000
_refine_ls_shift/su_mean 0.000
_refine_ls_structure_factor_coef Fsqd
_refine_ls_weighting_details 'calc w=1/[\s^2^(Fo^2^)+(0.0429P)^2^+1.2689P] where P=(Fo^2^+2Fc^2^)/3'
_refine_ls_weighting_scheme calc
_refine_ls_wR_factor_gt 0.073
_refine_ls_wR_factor_ref 0.075
_reflns_number_gt 4753
_reflns_number_total 5226
_reflns_threshold_expression I>2\s(I)
_cod_data_source_file xu2238.cif
_cod_data_source_block I
_cod_depositor_comments
;
The following automatic conversions were performed:
'_symmetry_cell_setting' value 'Monoclinic' changed to 'monoclinic'
according to '/home/saulius/struct/CIF-dictionaries/cif_core.dic'
dictionary named 'cif_core.dic' version 2.4.1 from 2010-06-29.

Automatic conversion script
Id: cif_fix_enum 1527 2010-12-29 10:47:43Z saulius 

The following automatic conversions were performed:

'_symmetry_cell_setting' value 'Monoclinic' changed to 'monoclinic'
according to /home/saulius/struct/CIF-dictionaries/cif_core.dic
dictionary named 'cif_core.dic' version 2.4.1 from 2010-06-29.

Automatic conversion script
Id: cif_fix_values 1715 2011-07-08 13:25:40Z adriana 
;
_cod_original_sg_symbol_H-M 'P 21/c'
_cod_database_code 2213619
_cod_database_fobs_code 2213619

loop_
_symmetry_equiv_pos_as_xyz
'x, y, z'
'-x, y+1/2, -z+1/2'
'-x, -y, -z'
'x, -y-1/2, z-1/2'

loop_
_atom_site_type_symbol
_atom_site_label
_atom_site_fract_x
_atom_site_fract_y
_atom_site_fract_z
_atom_site_U_iso_or_equiv
_atom_site_adp_type
_atom_site_calc_flag
_atom_site_refinement_flags
_atom_site_occupancy
Ag Ag 0.0000 0.0000 0.5000 0.02183(7) Uani d S 1
N N1 0.06302(10) 0.11126(8) 0.45039(11) 0.0244(3) Uani d . 1
N N2 -0.09288(10) 0.06840(8) 0.59370(11) 0.0254(3) Uani d . 1
O O1 0.47339(9) 0.12144(10) 0.03853(11) 0.0449(3) Uani d . 1
O O2 -0.11905(11) 0.55140(8) 0.62631(11) 0.0423(3) Uani d . 1
C C1 0.04189(12) 0.18952(10) 0.48553(13) 0.0249(3) Uani d . 1
C C2 0.11104(12) 0.24725(10) 0.44355(13) 0.0281(3) Uani d . 1
H H2 0.1135 0.3052 0.4559 0.034 Uiso calc R 1
C C3 0.17160(12) 0.20282(10) 0.38324(14) 0.0282(3) Uani d . 1
H H3 0.2243 0.2243 0.3455 0.034 Uiso calc R 1
C C4 0.14163(12) 0.11674(10) 0.38650(13) 0.0253(3) Uani d . 1
C C5 0.18590(12) 0.05000(10) 0.33525(13) 0.0255(3) Uani d . 1
C C6 -0.03328(12) 0.21064(10) 0.55457(13) 0.0249(3) Uani d . 1
C C7 -0.09475(12) 0.15377(10) 0.60421(13) 0.0253(3) Uani d . 1
C C8 -0.17030(13) 0.17448(11) 0.67589(14) 0.0307(4) Uani d . 1
H H8 -0.1886 0.2287 0.6964 0.037 Uiso calc R 1
C C9 -0.21041(13) 0.10282(11) 0.70860(14) 0.0314(4) Uani d . 1
H H9 -0.2607 0.0977 0.7575 0.038 Uiso calc R 1
C C10 -0.16286(12) 0.03542(11) 0.65556(13) 0.0258(3) Uani d . 1
C C11 0.26491(12) 0.07098(10) 0.26084(13) 0.0269(3) Uani d . 1
C C12 0.24079(12) 0.11307(11) 0.16326(14) 0.0306(4) Uani d . 1
H H12 0.1753 0.1306 0.1466 0.037 Uiso calc R 1
C C13 0.31194(13) 0.12909(12) 0.09132(14) 0.0346(4) Uani d . 1
H H13 0.2950 0.1577 0.0258 0.042 Uiso calc R 1
C C14 0.40901(13) 0.10309(12) 0.11521(15) 0.0338(4) Uani d . 1
C C15 0.43462(13) 0.06145(13) 0.21173(16) 0.0398(4) Uani d . 1
H H15 0.5002 0.0439 0.2281 0.048 Uiso calc R 1
C C16 0.36250(13) 0.04596(12) 0.28369(15) 0.0361(4) Uani d . 1
H H16 0.3797 0.0179 0.3495 0.043 Uiso calc R 1
C C17 0.57623(14) 0.10189(15) 0.06331(19) 0.0498(5) Uani d D 1
H H17A 0.5861 0.0412 0.0645 0.060 Uiso calc R 1
H H17B 0.5987 0.1245 0.1349 0.060 Uiso calc R 1
C C18 0.63274(15) 0.14100(15) -0.02468(19) 0.0523(6) Uani d D 1
H H18A 0.6067 0.1198 -0.0958 0.063 Uiso calc R 1
H H18B 0.7023 0.1242 -0.0145 0.063 Uiso calc R 1
C C19 0.62680(16) 0.23566(15) -0.02539(19) 0.0521(5) Uani d D 1
H H19A 0.5576 0.2524 -0.0399 0.062 Uiso calc R 1
H H19B 0.6491 0.2566 0.0471 0.062 Uiso calc R 1
C C20 0.68808(18) 0.27573(17) -0.1092(2) 0.0613(6) Uani d D 1
H H20A 0.7568 0.2568 -0.0968 0.074 Uiso calc R 1
H H20B 0.6637 0.2567 -0.1820 0.074 Uiso calc R 1
C C21 0.6862(2) 0.36948(19) -0.1068(3) 0.0800(9) Uani d D 1
H H21A 0.6186 0.3889 -0.1208 0.120 Uiso calc R 1
H H21B 0.7268 0.3912 -0.1625 0.120 Uiso calc R 1
H H21C 0.7118 0.3890 -0.0356 0.120 Uiso calc R 1
C C22 -0.05032(12) 0.30117(10) 0.57551(13) 0.0252(3) Uani d . 1
C C23 -0.04484(13) 0.33313(10) 0.68103(14) 0.0300(4) Uani d . 1
H H23 -0.0250 0.2978 0.7398 0.036 Uiso calc R 1
C C24 -0.06782(13) 0.41569(10) 0.70177(14) 0.0320(4) Uani d . 1
H H24 -0.0638 0.4359 0.7739 0.038 Uiso calc R 1
C C25 -0.07693(12) 0.35620(10) 0.49028(13) 0.0276(3) Uani d . 1
H H25 -0.0793 0.3366 0.4179 0.033 Uiso calc R 1
C C26 -0.09982(13) 0.43843(10) 0.50961(14) 0.0307(4) Uani d . 1
H H26 -0.1176 0.4743 0.4508 0.037 Uiso calc R 1
C C27 -0.09674(13) 0.46849(11) 0.61594(14) 0.0295(4) Uani d . 1
C C28 -0.14184(16) 0.58336(12) 0.73057(16) 0.0417(5) Uani d D 1
H H28A -0.1182 0.6411 0.7384 0.050 Uiso calc R 1
H H28B -0.1081 0.5498 0.7886 0.050 Uiso calc R 1
C C29 -0.25253(17) 0.58070(15) 0.74160(18) 0.0525(5) Uani d D 1
H H29A -0.2864 0.6106 0.6802 0.063 Uiso calc R 1
H H29B -0.2752 0.5225 0.7390 0.063 Uiso calc R 1
C C30 -0.27887(19) 0.61995(19) 0.8472(2) 0.0649(7) Uani d D 1
H H30A -0.2428 0.5907 0.9077 0.078 Uiso calc R 1
H H30B -0.2562 0.6781 0.8484 0.078 Uiso calc R 1
C C31 -0.3873(2) 0.6187(2) 0.8663(3) 0.0884(10) Uani d D 1
H H31A -0.4100 0.5605 0.8638 0.106 Uiso calc R 1
H H31B -0.3959 0.6398 0.9400 0.106 Uiso calc R 1
C C32 -0.4512(3) 0.6679(3) 0.7878(3) 0.0971(15) Uani d D 1
H H32A -0.4280 0.7253 0.7872 0.100 Uiso calc R 1
H H32B -0.5188 0.6667 0.8095 0.100 Uiso calc R 1
H H32C -0.4488 0.6441 0.7153 0.100 Uiso calc R 1

loop_
_atom_site_aniso_label
_atom_site_aniso_U_11
_atom_site_aniso_U_22
_atom_site_aniso_U_33
_atom_site_aniso_U_12
_atom_site_aniso_U_13
_atom_site_aniso_U_23
Ag 0.02553(11) 0.01700(10) 0.02370(11) -0.00092(6) 0.00718(7) 0.00031(5)
N1 0.0269(7) 0.0202(7) 0.0271(7) -0.0011(5) 0.0084(5) 0.0004(5)
N2 0.0284(7) 0.0189(7) 0.0297(7) -0.0001(5) 0.0088(6) 0.0007(5)
O1 0.0289(7) 0.0654(10) 0.0421(7) -0.0003(6) 0.0146(6) 0.0123(7)
O2 0.0686(9) 0.0216(7) 0.0375(7) 0.0085(6) 0.0104(6) -0.0002(5)
C1 0.0269(8) 0.0207(8) 0.0271(8) -0.0010(6) 0.0029(6) 0.0000(6)
C2 0.0310(8) 0.0206(8) 0.0330(9) -0.0040(7) 0.0050(7) 0.0000(6)
C3 0.0293(8) 0.0231(8) 0.0330(9) -0.0053(7) 0.0075(7) 0.0023(7)
C4 0.0269(8) 0.0232(8) 0.0261(8) -0.0031(6) 0.0051(6) 0.0033(6)
C5 0.0266(8) 0.0243(8) 0.0260(8) -0.0007(6) 0.0053(6) 0.0023(6)
C6 0.0283(8) 0.0205(8) 0.0259(8) 0.0009(6) 0.0025(6) 0.0004(6)
C7 0.0287(8) 0.0206(8) 0.0269(8) 0.0018(6) 0.0049(6) -0.0014(6)
C8 0.0354(9) 0.0234(8) 0.0345(9) 0.0022(7) 0.0117(7) -0.0032(7)
C9 0.0351(9) 0.0267(9) 0.0340(9) 0.0004(7) 0.0133(7) -0.0010(7)
C10 0.0286(8) 0.0235(8) 0.0258(8) -0.0003(7) 0.0064(6) 0.0014(6)
C11 0.0290(8) 0.0231(8) 0.0295(8) -0.0017(6) 0.0083(7) -0.0010(6)
C12 0.0256(8) 0.0331(9) 0.0337(9) 0.0014(7) 0.0068(7) 0.0029(7)
C13 0.0322(9) 0.0410(10) 0.0313(9) 0.0000(8) 0.0068(7) 0.0086(7)
C14 0.0286(9) 0.0383(10) 0.0357(9) -0.0038(7) 0.0120(7) 0.0009(8)
C15 0.0265(9) 0.0477(12) 0.0458(11) 0.0038(8) 0.0068(8) 0.0112(9)
C16 0.0327(9) 0.0404(11) 0.0357(9) 0.0022(8) 0.0062(7) 0.0112(8)
C17 0.0300(10) 0.0624(14) 0.0586(13) 0.0052(9) 0.0159(9) 0.0135(11)
C18 0.0349(10) 0.0633(15) 0.0614(14) 0.0032(10) 0.0227(10) 0.0087(11)
C19 0.0428(11) 0.0645(15) 0.0502(12) -0.0031(10) 0.0126(10) 0.0013(11)
C20 0.0505(13) 0.0733(17) 0.0611(15) -0.0064(12) 0.0117(11) 0.0147(13)
C21 0.088(2) 0.0692(19) 0.081(2) -0.0140(16) -0.0100(16) 0.0218(16)
C22 0.0259(8) 0.0205(8) 0.0297(8) -0.0024(6) 0.0053(6) -0.0002(6)
C23 0.0374(9) 0.0240(8) 0.0283(8) 0.0018(7) 0.0001(7) 0.0016(7)
C24 0.0437(10) 0.0237(8) 0.0285(9) 0.0009(7) 0.0028(7) -0.0028(7)
C25 0.0323(8) 0.0254(8) 0.0257(8) -0.0014(7) 0.0056(6) -0.0004(6)
C26 0.0382(9) 0.0238(8) 0.0303(9) 0.0025(7) 0.0043(7) 0.0052(7)
C27 0.0338(9) 0.0195(8) 0.0356(9) 0.0016(7) 0.0049(7) -0.0012(7)
C28 0.0623(13) 0.0251(9) 0.0377(10) 0.0087(9) 0.0027(9) -0.0051(7)
C29 0.0605(14) 0.0525(13) 0.0444(12) -0.0082(11) 0.0028(10) -0.0059(10)
C30 0.0603(15) 0.0806(19) 0.0541(14) 0.0028(13) 0.0062(12) -0.0151(13)
C31 0.0686(19) 0.082(3) 0.081(2) -0.0031(19) 0.0154(16) -0.024(2)
C32 0.077(2) 0.086(4) 0.089(3) 0.028(2) -0.012(2) -0.056(3)

loop_
_atom_type_symbol
_atom_type_description
_atom_type_scat_dispersion_real
_atom_type_scat_dispersion_imag
_atom_type_scat_source
C C 0.0033 0.0016 'International Tables Vol C Tables 4.2.6.8 and 6.1.1.4'
H H 0.0000 0.0000 'International Tables Vol C Tables 4.2.6.8 and 6.1.1.4'
N N 0.0061 0.0033 'International Tables Vol C Tables 4.2.6.8 and 6.1.1.4'
O O 0.0106 0.0060 'International Tables Vol C Tables 4.2.6.8 and 6.1.1.4'
Ag Ag -0.8971 1.1015 'International Tables Vol C Tables 4.2.6.8 and 6.1.1.4'

loop_
_geom_angle_atom_site_label_1
_geom_angle_atom_site_label_2
_geom_angle_atom_site_label_3
_geom_angle_site_symmetry_1
_geom_angle_site_symmetry_3
_geom_angle
N2 Ag N2 . 3_556 180.0
N2 Ag N1 . . 89.20(5)
N2 Ag N1 3_556 . 90.80(5)
N2 Ag N1 . 3_556 90.80(5)
N2 Ag N1 3_556 3_556 89.20(5)
N1 Ag N1 . 3_556 180.00(4)
C1 N1 C4 . . 108.11(13)
C1 N1 Ag . . 126.53(11)
C4 N1 Ag . . 124.93(11)
C10 N2 C7 . . 108.43(13)
C10 N2 Ag . . 125.16(11)
C7 N2 Ag . . 126.41(11)
C14 O1 C17 . . 117.60(15)
C27 O2 C28 . . 119.46(13)
N1 C1 C6 . . 125.95(15)
N1 C1 C2 . . 108.83(14)
C6 C1 C2 . . 125.19(15)
C3 C2 C1 . . 107.07(15)
C3 C2 H2 . . 126.5
C1 C2 H2 . . 126.5
C2 C3 C4 . . 107.94(14)
C2 C3 H3 . . 126.0
C4 C3 H3 . . 126.0
N1 C4 C5 . . 125.74(15)
N1 C4 C3 . . 108.04(14)
C5 C4 C3 . . 126.21(15)
C4 C5 C10 . 3_556 127.09(15)
C4 C5 C11 . . 116.82(14)
C10 C5 C11 3_556 . 116.08(14)
C7 C6 C1 . . 125.47(15)
C7 C6 C22 . . 116.94(14)
C1 C6 C22 . . 117.58(14)
N2 C7 C6 . . 126.22(14)
N2 C7 C8 . . 107.85(14)
C6 C7 C8 . . 125.92(15)
C9 C8 C7 . . 107.81(15)
C9 C8 H8 . . 126.1
C7 C8 H8 . . 126.1
C8 C9 C10 . . 107.71(15)
C8 C9 H9 . . 126.1
C10 C9 H9 . . 126.1
N2 C10 C5 . 3_556 126.01(15)
N2 C10 C9 . . 108.17(14)
C5 C10 C9 3_556 . 125.82(14)
C16 C11 C12 . . 118.54(15)
C16 C11 C5 . . 121.50(15)
C12 C11 C5 . . 119.89(15)
C13 C12 C11 . . 120.53(16)
C13 C12 H12 . . 119.7
C11 C12 H12 . . 119.7
C12 C13 C14 . . 120.13(16)
C12 C13 H13 . . 119.9
C14 C13 H13 . . 119.9
O1 C14 C15 . . 124.20(16)
O1 C14 C13 . . 115.51(16)
C15 C14 C13 . . 120.30(16)
C16 C15 C14 . . 119.07(16)
C16 C15 H15 . . 120.5
C14 C15 H15 . . 120.5
C15 C16 C11 . . 121.44(16)
C15 C16 H16 . . 119.3
C11 C16 H16 . . 119.3
O1 C17 C18 . . 106.82(17)
O1 C17 H17A . . 110.4
C18 C17 H17A . . 110.4
O1 C17 H17B . . 110.4
C18 C17 H17B . . 110.4
H17A C17 H17B . . 108.6
C17 C18 C19 . . 113.03(19)
C17 C18 H18A . . 109.0
C19 C18 H18A . . 109.0
C17 C18 H18B . . 109.0
C19 C18 H18B . . 109.0
H18A C18 H18B . . 107.8
C20 C19 C18 . . 113.43(19)
C20 C19 H19A . . 108.9
C18 C19 H19A . . 108.9
C20 C19 H19B . . 108.9
C18 C19 H19B . . 108.9
H19A C19 H19B . . 107.7
C21 C20 C19 . . 113.7(2)
C21 C20 H20A . . 108.8
C19 C20 H20A . . 108.8
C21 C20 H20B . . 108.8
C19 C20 H20B . . 108.8
H20A C20 H20B . . 107.7
C20 C21 H21A . . 109.5
C20 C21 H21B . . 109.5
H21A C21 H21B . . 109.5
C20 C21 H21C . . 109.5
H21A C21 H21C . . 109.5
H21B C21 H21C . . 109.5
C23 C22 C25 . . 117.46(15)
C23 C22 C6 . . 121.23(15)
C25 C22 C6 . . 121.24(14)
C24 C23 C22 . . 121.57(16)
C24 C23 H23 . . 119.2
C22 C23 H23 . . 119.2
C23 C24 C27 . . 119.83(16)
C23 C24 H24 . . 120.1
C27 C24 H24 . . 120.1
C26 C25 C22 . . 121.60(15)
C26 C25 H25 . . 119.2
C22 C25 H25 . . 119.2
C25 C26 C27 . . 120.00(16)
C25 C26 H26 . . 120.0
C27 C26 H26 . . 120.0
O2 C27 C24 . . 124.98(15)
O2 C27 C26 . . 115.47(15)
C24 C27 C26 . . 119.48(16)
O2 C28 C29 . . 110.07(17)
O2 C28 H28A . . 109.6
C29 C28 H28A . . 109.6
O2 C28 H28B . . 109.6
C29 C28 H28B . . 109.6
H28A C28 H28B . . 108.2
C30 C29 C28 . . 110.96(19)
C30 C29 H29A . . 109.4
C28 C29 H29A . . 109.4
C30 C29 H29B . . 109.4
C28 C29 H29B . . 109.4
H29A C29 H29B . . 108.0
C31 C30 C29 . . 114.8(2)
C31 C30 H30A . . 108.6
C29 C30 H30A . . 108.6
C31 C30 H30B . . 108.6
C29 C30 H30B . . 108.6
H30A C30 H30B . . 107.6
C32 C31 C30 . . 115.3(3)
C32 C31 H31A . . 108.5
C30 C31 H31A . . 108.5
C32 C31 H31B . . 108.5
C30 C31 H31B . . 108.5
H31A C31 H31B . . 107.5
C31 C32 H32A . . 109.5
C31 C32 H32B . . 109.5
H32A C32 H32B . . 109.5
C31 C32 H32C . . 109.5
H32A C32 H32C . . 109.5
H32B C32 H32C . . 109.5

loop_
_geom_bond_atom_site_label_1
_geom_bond_atom_site_label_2
_geom_bond_site_symmetry_2
_geom_bond_distance
Ag N2 . 2.0930(13)
Ag N2 3_556 2.0930(13)
Ag N1 . 2.1037(13)
Ag N1 3_556 2.1037(13)
N1 C1 . 1.375(2)
N1 C4 . 1.380(2)
N2 C10 . 1.373(2)
N2 C7 . 1.386(2)
O1 C14 . 1.370(2)
O1 C17 . 1.455(2)
O2 C27 . 1.382(2)
O2 C28 . 1.445(2)
C1 C6 . 1.422(2)
C1 C2 . 1.450(2)
C2 C3 . 1.357(2)
C2 H2 . 0.9500
C3 C4 . 1.452(2)
C3 H3 . 0.9500
C4 C5 . 1.409(2)
C5 C10 3_556 1.422(3)
C5 C11 . 1.505(2)
C6 C7 . 1.414(2)
C6 C22 . 1.507(2)
C7 C8 . 1.446(2)
C8 C9 . 1.355(2)
C8 H8 . 0.9500
C9 C10 . 1.449(2)
C9 H9 . 0.9500
C10 C5 3_556 1.422(3)
C11 C16 . 1.406(2)
C11 C12 . 1.408(2)
C12 C13 . 1.387(2)
C12 H12 . 0.9500
C13 C14 . 1.405(2)
C13 H13 . 0.9500
C14 C15 . 1.397(3)
C15 C16 . 1.396(2)
C15 H15 . 0.9500
C16 H16 . 0.9500
C17 C18 . 1.516(3)
C17 H17A . 0.9900
C17 H17B . 0.9900
C18 C19 . 1.532(3)
C18 H18A . 0.9900
C18 H18B . 0.9900
C19 C20 . 1.522(3)
C19 H19A . 0.9900
C19 H19B . 0.9900
C20 C21 . 1.516(4)
C20 H20A . 0.9900
C20 H20B . 0.9900
C21 H21A . 0.9800
C21 H21B . 0.9800
C21 H21C . 0.9800
C22 C23 . 1.404(2)
C22 C25 . 1.410(2)
C23 C24 . 1.399(2)
C23 H23 . 0.9500
C24 C27 . 1.400(2)
C24 H24 . 0.9500
C25 C26 . 1.390(2)
C25 H25 . 0.9500
C26 C27 . 1.403(2)
C26 H26 . 0.9500
C28 C29 . 1.530(3)
C28 H28A . 0.9900
C28 H28B . 0.9900
C29 C30 . 1.519(3)
C29 H29A . 0.9900
C29 H29B . 0.9900
C30 C31 . 1.517(4)
C30 H30A . 0.9900
C30 H30B . 0.9900
C31 C32 . 1.494(5)
C31 H31A . 0.9900
C31 H31B . 0.9900
C32 H32A . 0.9800
C32 H32B . 0.9800
C32 H32C . 0.9800
